data_4034077
loop_
_publ_author_name
'Chen, Honghao'
'Ouyang, Lufeng'
'Liu, Jidan'
'Shi, Wen-Jing'
'Chen, Guoshu'
'Zheng, Liyao'

_publ_section_title
;
 Synthesis of Multisubstituted 1-Naphthoic Acids via Ru-Catalyzed C-H
 Activation and Double-Alkyne Annulation under Air.
;
_journal_issue 20
_journal_name_full 'The Journal of organic chemistry'
_journal_page_first 12755
_journal_page_last 12763
_journal_paper_doi 10.1021/acs.joc.9b00926
_journal_volume 84
_journal_year 2019
_chemical_formula_moiety 'C36 H26 O3'
_chemical_formula_sum 'C36 H26 O3'
_chemical_formula_weight 506.59
_space_group_crystal_system triclinic
_space_group_IT_number 2
_space_group_name_Hall '-P 1'
_space_group_name_H-M_alt 'P -1'
_symmetry_Int_Tables_number 2
_atom_sites_solution_primary dual
_audit_creation_date 2018-11-22
_audit_creation_method
;
Olex2 1.2
(compiled 2018.05.29 svn.r3508 for OlexSys, GUI svn.r5506)
;
_cell_angle_alpha 111.0730(10)
_cell_angle_beta 116.2030(10)
_cell_angle_gamma 91.8030(10)
_cell_formula_units_Z 2
_cell_length_a 11.38000(10)
_cell_length_b 11.38120(10)
_cell_length_c 12.3023(2)
_cell_measurement_reflns_used 11393
_cell_measurement_temperature 99.98(10)
_cell_measurement_theta_max 76.6330
_cell_measurement_theta_min 4.2730
_cell_volume 1299.13(3)
_computing_cell_refinement 'CrysAlisPro 1.171.39.46 (Rigaku OD, 2018)'
_computing_data_collection 'CrysAlisPro 1.171.39.46 (Rigaku OD, 2018)'
_computing_data_reduction 'CrysAlisPro 1.171.39.46 (Rigaku OD, 2018)'
_computing_molecular_graphics 'Olex2 (Dolomanov et al., 2009)'
_computing_publication_material 'Olex2 (Dolomanov et al., 2009)'
_computing_structure_refinement 'olex2.refine (Bourhis et al., 2015)'
_computing_structure_solution 'ShelXT (Sheldrick, 2015)'
_diffrn_ambient_environment N~2~
_diffrn_ambient_temperature 99.98(10)
_diffrn_detector 'CCD plate'
_diffrn_detector_type HyPix
_diffrn_measured_fraction_theta_full 0.9880
_diffrn_measured_fraction_theta_max 0.9880
_diffrn_measurement_details
;
List of Runs (angles in degrees, time in seconds):

  # Type    Start    End  Width  t~exp~   \w     \q     \k     \f   Frames
--------------------------------------------------------------------------
  1  \w    -24.00   3.00   0.50    0.05    --   46.37 -57.00 -90.00   54
  2  \w     28.00  63.00   0.50    0.05    --   46.37 -57.00 -90.00   70
  3  \w     13.00  63.00   0.50    0.05    --   46.37-113.00-144.00  100
  4  \w     35.00  66.00   0.50    0.10    --  107.00 -94.00-150.00   62
  5  \w     71.00 102.00   0.50    0.10    --  107.00 -94.00-150.00   62
  6  \w     54.00 109.00   0.50    0.10    --  107.00-113.00-144.00  110
  7  \w     37.00  68.00   0.50    0.10    --  107.00 -30.00-150.00   62
  8  \w     92.00 117.00   0.50    0.05    --   46.37  57.00-150.00   50
  9  \w     85.00 145.00   0.50    0.10    --  107.00 113.00 -52.00  120
 10  \w    108.00 143.00   0.50    0.10    --  107.00  61.00-150.00   70
 11  \w     84.00 130.00   0.50    0.10    --  107.00 -77.00  60.00   92
 12  \w     67.00 102.00   0.50    0.10    --  107.00 -94.00 120.00   70
 13  \w     35.00  81.00   0.50    0.10    --  107.00 -77.00  60.00   92
 14  \w     39.00 107.00   0.50    0.10    --  107.00 -94.00  60.00  136
 15  \w     32.00  64.00   0.50    0.10    --  107.00 -30.00 -30.00   64
 16  \w     31.00 106.00   0.50    0.10    --  107.00 -15.00 -30.00  150
 17  \w     37.00 107.00   0.50    0.05    --   46.37  37.00 120.00  140
 18  \w     34.00  62.00   0.50    0.10    --  107.00 -30.00  90.00   56
 19  \w     33.00  67.00   0.50    0.10    --  107.00 -30.00  60.00   68
 20  \w    -78.00  -4.00   0.50    0.05    --  -46.37 113.00 -52.00  148
 21  \w    -61.00  25.00   0.50    0.05    --  -46.37  37.00 -90.00  172
 22  \w    -57.00 -29.00   0.50    0.10    -- -102.00  45.00 -30.00   56
 23  \w    -67.00 -29.00   0.50    0.10    -- -102.00  30.00   0.00   76
 24  \w    -70.00 -32.00   0.50    0.10    -- -102.00  45.00 -60.00   76
 25  \w    -73.00 -32.00   0.50    0.10    -- -102.00  45.00 -90.00   82
 26  \w    -76.00 -50.00   0.50    0.10    -- -102.00 113.00 -52.00   52
 27  \w    -59.00 -32.00   0.50    0.10    -- -102.00 125.00   0.00   54
 28  \w    -97.00 -65.00   0.50    0.10    -- -102.00 125.00   0.00   64
 29  \w   -107.00 -79.00   0.50    0.10    -- -102.00 113.00 -52.00   56
 30  \w   -104.00 -32.00   0.50    0.10    -- -102.00  77.00 -30.00  144
 31  \w    -61.00 -30.00   0.50    0.10    -- -102.00  30.00  30.00   62
 32  \w    -57.00 -32.00   0.50    0.10    -- -102.00 125.00 120.00   50
 33  \w   -117.00 -91.00   0.50    0.10    -- -102.00 125.00 120.00   52
 34  \w   -117.00 -36.00   0.50    0.10    -- -102.00 125.00 -30.00  162
 35  \w   -157.00 -87.00   0.50    0.10    -- -102.00 -15.00  90.00  140
 36  \w   -118.00 -71.00   0.50    0.05    --  -46.37-125.00   0.00   94
 37  \w   -114.00 -71.00   0.50    0.05    --  -46.37-125.00-120.00   86
 38  \w   -142.00 -81.00   0.50    0.10    -- -102.00-113.00-144.00  122
;
_diffrn_measurement_device 'four-circle diffractometer'
_diffrn_measurement_device_type 'XtaLAB Synergy R, DW system, HyPix'
_diffrn_measurement_method '\w scans'
_diffrn_orient_matrix_type 'CrysAlisPro convention (1999,Acta A55,543-557)'
_diffrn_orient_matrix_UB_11 -0.0143080000
_diffrn_orient_matrix_UB_12 0.0217327000
_diffrn_orient_matrix_UB_13 -0.1214453000
_diffrn_orient_matrix_UB_21 0.0092161000
_diffrn_orient_matrix_UB_22 0.1447937000
_diffrn_orient_matrix_UB_23 0.0727611000
_diffrn_orient_matrix_UB_31 0.1539935000
_diffrn_orient_matrix_UB_32 0.0274062000
_diffrn_orient_matrix_UB_33 0.0593557000
_diffrn_radiation_monochromator mirror
_diffrn_radiation_probe x-ray
_diffrn_radiation_type 'Cu K\a'
_diffrn_radiation_wavelength 1.54184
_diffrn_reflns_av_R_equivalents 0.0204
_diffrn_reflns_av_unetI/netI 0.0203
_diffrn_reflns_limit_h_max 14
_diffrn_reflns_limit_h_min -11
_diffrn_reflns_limit_k_max 14
_diffrn_reflns_limit_k_min -14
_diffrn_reflns_limit_l_max 15
_diffrn_reflns_limit_l_min -15
_diffrn_reflns_number 14617
_diffrn_reflns_theta_full 69.9941
_diffrn_reflns_theta_max 69.99
_diffrn_reflns_theta_min 4.27
_diffrn_source 'Rotating-anode X-ray tube'
_diffrn_source_type 'Rigaku (Cu) X-ray Source'
_exptl_absorpt_coefficient_mu 0.641
_exptl_absorpt_correction_T_max 1.00000
_exptl_absorpt_correction_T_min 0.73897
_exptl_absorpt_correction_type multi-scan
_exptl_absorpt_process_details
;
CrysAlisPro 1.171.39.46 (Rigaku Oxford Diffraction, 2018)
Empirical absorption correction using spherical harmonics,
 implemented in SCALE3 ABSPACK scaling algorithm.
;
_exptl_crystal_colour 'pale yellow'
_exptl_crystal_colour_primary 'pale yellow'
_exptl_crystal_density_diffrn 1.2950
_exptl_crystal_description needle
_exptl_crystal_F_000 533.6341
_exptl_crystal_size_max 0.2
_exptl_crystal_size_mid 0.05
_exptl_crystal_size_min 0.05
_refine_diff_density_max 0.2396
_refine_diff_density_min -0.1932
_refine_diff_density_rms 0.0411
_refine_ls_d_res_high 0.8204
_refine_ls_d_res_low 10.3423
_refine_ls_goodness_of_fit_ref 1.0654
_refine_ls_hydrogen_treatment mixed
_refine_ls_matrix_type full
_refine_ls_number_constraints 48
_refine_ls_number_parameters 357
_refine_ls_number_reflns 4861
_refine_ls_number_restraints 1
_refine_ls_restrained_S_all 1.0653
_refine_ls_R_factor_all 0.0395
_refine_ls_R_factor_gt 0.0371
_refine_ls_shift/su_max 0.0000
_refine_ls_shift/su_mean 0.0000
_refine_ls_structure_factor_coef Fsqd
_refine_ls_weighting_details 'w=1/[\s^2^(Fo^2^)+(0.0465P)^2^+0.4944P] where P=(Fo^2^+2Fc^2^)/3'
_refine_ls_weighting_scheme calc
_refine_ls_wR_factor_gt 0.0986
_refine_ls_wR_factor_ref 0.1003
_reflns_Friedel_coverage 0.0
_reflns_limit_h_max 12
_reflns_limit_h_min -13
_reflns_limit_k_max 12
_reflns_limit_k_min -13
_reflns_limit_l_max 14
_reflns_limit_l_min 0
_reflns_number_gt 4505
_reflns_number_total 4861
_reflns_threshold_expression I>=2u(I)
_cod_data_source_file jo9b00926_si_002.cif
_cod_data_source_block zly-OMe
_cod_depositor_comments
;
The following automatic conversions were performed:

data item '_diffrn_radiation_probe' value 'X-ray' was changed to
'x-ray' in accordance with the
/home/data/users/saulius/crontab/automatic-downloads/current/ACS/lib/dictionaries/cif_core.dic
dictionary named 'cif_core.dic' version 2.4.2 last updated on
2011-04-26.

Automatic conversion script
Id: cif_fix_values 6909 2019-04-08 15:41:33Z antanas 
;
_cod_database_code 4034077
_chemical_oxdiff_formula 'C H O'
_reflns_odcompleteness_completeness 99.76
_reflns_odcompleteness_iscentric 1
_reflns_odcompleteness_theta 66.97
_olex2_refinement_description
;
1. Fixed Uiso
 At 1.2 times of:
  All C(H) groups
 At 1.5 times of:
  All C(H,H,H) groups
2. Restrained distances
 O36-H36
 0.85 with sigma of 0.01
3.a Aromatic/amide H refined with riding coordinates:
 C7(H7), C9(H9), C12(H12), C13(H13), C14(H14), C15(H15), C16(H16), C18(H18),
 C19(H19), C20(H20), C21(H21), C22(H22), C24(H24), C25(H25), C26(H26), C27(H27),
  C28(H28), C30(H30), C31(H31), C32(H32), C33(H33), C34(H34)
3.b Idealised Me refined as rotating group:
 C39(H39a,H39b,H39c)
;
_olex2_submission_special_instructions 'No special instructions were received'
_oxdiff_exptl_absorpt_empirical_details
;
Empirical correction (ABSPACK) includes:
- Absorption correction using spherical harmonics
- Frame scaling
;
_oxdiff_exptl_absorpt_empirical_full_max 1.393
_oxdiff_exptl_absorpt_empirical_full_min 0.606

loop_
_space_group_symop_id
_space_group_symop_operation_xyz
1 x,y,z
2 -x,-y,-z

loop_
_atom_site_label
_atom_site_type_symbol
_atom_site_fract_x
_atom_site_fract_y
_atom_site_fract_z
_atom_site_U_iso_or_equiv
_atom_site_adp_type
_atom_site_occupancy
_atom_site_refinement_flags_posn
O36 O 0.62884(9) 1.04935(9) 0.97728(9) 0.0306(2) Uani 1.000000 D
O37 O 0.47877(9) 0.85999(9) 0.87140(9) 0.0268(2) Uani 1.000000 .
O38 O 0.98981(9) 0.84338(9) 0.93170(9) 0.0282(2) Uani 1.000000 .
C1 C 0.61242(12) 0.67026(11) 0.47706(12) 0.0206(2) Uani 1.000000 .
C2 C 0.47989(12) 0.66116(11) 0.38975(12) 0.0208(2) Uani 1.000000 .
C3 C 0.40035(12) 0.73357(11) 0.43934(12) 0.0202(2) Uani 1.000000 .
C4 C 0.45154(12) 0.80738(11) 0.57510(12) 0.0202(2) Uani 1.000000 .
C5 C 0.58500(12) 0.80968(11) 0.66770(12) 0.0200(2) Uani 1.000000 .
C6 C 0.64709(12) 0.87950(11) 0.81045(12) 0.0221(3) Uani 1.000000 .
C7 C 0.78050(13) 0.89042(12) 0.89121(12) 0.0243(3) Uani 1.000000 .
H7 H 0.81942(13) 0.94148(12) 0.98219(12) 0.0291(3) Uiso 1.000000 R
C8 C 0.86005(12) 0.82561(12) 0.83892(12) 0.0235(3) Uani 1.000000 .
C9 C 0.80361(12) 0.75122(11) 0.70534(12) 0.0218(3) Uani 1.000000 .
H9 H 0.85473(12) 0.70507(11) 0.67138(12) 0.0262(3) Uiso 1.000000 R
C10 C 0.66695(12) 0.74359(11) 0.61733(12) 0.0203(2) Uani 1.000000 .
C11 C 0.70754(12) 0.61771(12) 0.42776(11) 0.0213(3) Uani 1.000000 .
C12 C 0.71835(14) 0.48981(13) 0.39238(14) 0.0283(3) Uani 1.000000 .
H12 H 0.66325(14) 0.43130(13) 0.39648(14) 0.0339(3) Uiso 1.000000 R
C13 C 0.81150(15) 0.44876(14) 0.35071(15) 0.0333(3) Uani 1.000000 .
H13 H 0.81716(15) 0.36260(14) 0.32560(15) 0.0399(4) Uiso 1.000000 R
C14 C 0.89519(13) 0.53520(14) 0.34657(13) 0.0300(3) Uani 1.000000 .
H14 H 0.95820(13) 0.50756(14) 0.32018(13) 0.0360(4) Uiso 1.000000 R
C15 C 0.88576(13) 0.66277(13) 0.38150(12) 0.0276(3) Uani 1.000000 .
H15 H 0.94160(13) 0.72096(13) 0.37782(12) 0.0331(3) Uiso 1.000000 R
C16 C 0.79236(12) 0.70370(12) 0.42216(12) 0.0243(3) Uani 1.000000 .
H16 H 0.78636(12) 0.78974(12) 0.44599(12) 0.0292(3) Uiso 1.000000 R
C17 C 0.26402(12) 0.73611(12) 0.34097(12) 0.0216(3) Uani 1.000000 .
C18 C 0.23928(13) 0.85057(13) 0.32643(13) 0.0259(3) Uani 1.000000 .
H18 H 0.30656(13) 0.92605(13) 0.38107(13) 0.0311(3) Uiso 1.000000 R
C19 C 0.11545(14) 0.85262(14) 0.23135(14) 0.0320(3) Uani 1.000000 .
H19 H 0.10034(14) 0.92899(14) 0.22170(14) 0.0384(4) Uiso 1.000000 R
C20 C 0.01378(13) 0.74054(15) 0.15038(14) 0.0330(3) Uani 1.000000 .
H20 H -0.06949(13) 0.74197(15) 0.08688(14) 0.0396(4) Uiso 1.000000 R
C21 C 0.03677(13) 0.62684(14) 0.16449(13) 0.0298(3) Uani 1.000000 .
H21 H -0.03142(13) 0.55201(14) 0.11096(13) 0.0358(4) Uiso 1.000000 R
C22 C 0.16163(12) 0.62426(13) 0.25854(12) 0.0250(3) Uani 1.000000 .
H22 H 0.17692(12) 0.54723(13) 0.26650(12) 0.0299(3) Uiso 1.000000 R
C23 C 0.36925(12) 0.88973(12) 0.62273(12) 0.0214(2) Uani 1.000000 .
C24 C 0.24354(12) 0.83626(12) 0.59877(12) 0.0241(3) Uani 1.000000 .
H24 H 0.20774(12) 0.74779(12) 0.54928(12) 0.0289(3) Uiso 1.000000 R
C25 C 0.17145(13) 0.91432(13) 0.64837(13) 0.0291(3) Uani 1.000000 .
H25 H 0.08819(13) 0.87764(13) 0.63268(13) 0.0350(3) Uiso 1.000000 R
C26 C 0.22294(14) 1.04633(14) 0.72099(14) 0.0315(3) Uani 1.000000 .
H26 H 0.17515(14) 1.09803(14) 0.75534(14) 0.0378(4) Uiso 1.000000 R
C27 C 0.34569(14) 1.10113(13) 0.74229(14) 0.0299(3) Uani 1.000000 .
H27 H 0.37993(14) 1.18997(13) 0.78971(14) 0.0358(4) Uiso 1.000000 R
C28 C 0.41797(13) 1.02288(12) 0.69252(13) 0.0249(3) Uani 1.000000 .
H28 H 0.49995(13) 1.06030(12) 0.70619(13) 0.0299(3) Uiso 1.000000 R
C29 C 0.42414(11) 0.58347(12) 0.24295(12) 0.0215(3) Uani 1.000000 .
C30 C 0.39117(12) 0.64328(12) 0.15582(12) 0.0241(3) Uani 1.000000 .
H30 H 0.39947(12) 0.73231(12) 0.18863(12) 0.0289(3) Uiso 1.000000 R
C31 C 0.34625(13) 0.57270(14) 0.02117(13) 0.0276(3) Uani 1.000000 .
H31 H 0.32538(13) 0.61434(14) -0.03547(13) 0.0331(3) Uiso 1.000000 R
C32 C 0.33249(13) 0.43963(13) -0.02887(13) 0.0296(3) Uani 1.000000 .
H32 H 0.30352(13) 0.39193(13) -0.11894(13) 0.0355(4) Uiso 1.000000 R
C33 C 0.36194(14) 0.37844(13) 0.05545(13) 0.0303(3) Uani 1.000000 .
H33 H 0.35200(14) 0.28920(13) 0.02187(13) 0.0364(4) Uiso 1.000000 R
C34 C 0.40650(13) 0.44957(12) 0.19069(13) 0.0268(3) Uani 1.000000 .
H34 H 0.42462(13) 0.40726(12) 0.24651(13) 0.0322(3) Uiso 1.000000 R
C35 C 0.57550(12) 0.93242(12) 0.88786(12) 0.0229(3) Uani 1.000000 .
C39 C 1.06898(13) 0.76318(14) 0.88994(14) 0.0319(3) Uani 1.000000 .
H39a H 1.0780(9) 0.7801(8) 0.8227(8) 0.0479(5) Uiso 1.000000 GR
H39b H 1.1564(4) 0.7814(8) 0.9648(3) 0.0479(5) Uiso 1.000000 GR
H39c H 1.0258(6) 0.67401(14) 0.8542(10) 0.0479(5) Uiso 1.000000 GR
H36 H 0.591(3) 1.079(3) 1.028(3) 0.111(10) Uiso 1.000000 D

loop_
_atom_site_aniso_label
_atom_site_aniso_U_11
_atom_site_aniso_U_22
_atom_site_aniso_U_33
_atom_site_aniso_U_12
_atom_site_aniso_U_13
_atom_site_aniso_U_23
O36 0.0285(5) 0.0306(5) 0.0240(5) 0.0051(4) 0.0146(4) 0.0000(4)
O37 0.0257(5) 0.0310(5) 0.0247(5) 0.0071(4) 0.0146(4) 0.0097(4)
O38 0.0221(4) 0.0347(5) 0.0214(4) 0.0105(4) 0.0088(4) 0.0071(4)
C1 0.0226(6) 0.0201(6) 0.0202(6) 0.0058(5) 0.0123(5) 0.0070(5)
C2 0.0224(6) 0.0198(6) 0.0198(6) 0.0048(5) 0.0116(5) 0.0063(5)
C3 0.0195(6) 0.0194(6) 0.0207(6) 0.0039(4) 0.0105(5) 0.0066(5)
C4 0.0211(6) 0.0188(6) 0.0214(6) 0.0045(4) 0.0125(5) 0.0065(5)
C5 0.0211(6) 0.0189(6) 0.0196(6) 0.0038(4) 0.0113(5) 0.0058(5)
C6 0.0240(6) 0.0212(6) 0.0208(6) 0.0054(5) 0.0125(5) 0.0063(5)
C7 0.0249(6) 0.0261(6) 0.0177(6) 0.0047(5) 0.0099(5) 0.0055(5)
C8 0.0204(6) 0.0264(6) 0.0228(6) 0.0064(5) 0.0097(5) 0.0104(5)
C9 0.0228(6) 0.0235(6) 0.0217(6) 0.0086(5) 0.0135(5) 0.0082(5)
C10 0.0214(6) 0.0201(6) 0.0203(6) 0.0055(5) 0.0115(5) 0.0075(5)
C11 0.0189(6) 0.0277(6) 0.0140(5) 0.0070(5) 0.0071(5) 0.0062(5)
C12 0.0318(7) 0.0289(7) 0.0330(7) 0.0119(5) 0.0214(6) 0.0144(6)
C13 0.0403(8) 0.0336(7) 0.0382(8) 0.0200(6) 0.0271(7) 0.0164(6)
C14 0.0262(6) 0.0437(8) 0.0259(7) 0.0157(6) 0.0172(5) 0.0141(6)
C15 0.0224(6) 0.0373(7) 0.0203(6) 0.0035(5) 0.0110(5) 0.0086(5)
C16 0.0239(6) 0.0267(6) 0.0180(6) 0.0050(5) 0.0096(5) 0.0056(5)
C17 0.0210(6) 0.0274(6) 0.0186(6) 0.0081(5) 0.0131(5) 0.0072(5)
C18 0.0267(6) 0.0290(7) 0.0234(6) 0.0084(5) 0.0141(5) 0.0096(5)
C19 0.0336(7) 0.0411(8) 0.0307(7) 0.0178(6) 0.0182(6) 0.0205(6)
C20 0.0232(6) 0.0542(9) 0.0257(7) 0.0140(6) 0.0120(5) 0.0204(6)
C21 0.0210(6) 0.0418(8) 0.0227(6) 0.0026(5) 0.0117(5) 0.0084(6)
C22 0.0231(6) 0.0295(7) 0.0228(6) 0.0058(5) 0.0140(5) 0.0079(5)
C23 0.0218(6) 0.0248(6) 0.0174(6) 0.0079(5) 0.0100(5) 0.0079(5)
C24 0.0233(6) 0.0259(6) 0.0207(6) 0.0057(5) 0.0111(5) 0.0066(5)
C25 0.0228(6) 0.0360(7) 0.0285(7) 0.0070(5) 0.0151(5) 0.0099(6)
C26 0.0311(7) 0.0341(7) 0.0310(7) 0.0155(6) 0.0202(6) 0.0079(6)
C27 0.0323(7) 0.0234(6) 0.0305(7) 0.0089(5) 0.0168(6) 0.0054(5)
C28 0.0235(6) 0.0250(6) 0.0256(6) 0.0065(5) 0.0133(5) 0.0079(5)
C29 0.0162(5) 0.0249(6) 0.0203(6) 0.0050(4) 0.0098(5) 0.0051(5)
C30 0.0222(6) 0.0250(6) 0.0240(6) 0.0060(5) 0.0127(5) 0.0070(5)
C31 0.0224(6) 0.0395(7) 0.0217(6) 0.0092(5) 0.0110(5) 0.0130(6)
C32 0.0237(6) 0.0355(7) 0.0183(6) 0.0100(5) 0.0084(5) 0.0018(5)
C33 0.0307(7) 0.0233(6) 0.0245(7) 0.0080(5) 0.0098(5) 0.0014(5)
C34 0.0276(6) 0.0256(6) 0.0234(6) 0.0084(5) 0.0114(5) 0.0073(5)
C35 0.0215(6) 0.0256(6) 0.0178(6) 0.0065(5) 0.0087(5) 0.0061(5)
C39 0.0234(6) 0.0381(8) 0.0278(7) 0.0132(6) 0.0110(5) 0.0082(6)

loop_
_atom_type_symbol
_atom_type_scat_dispersion_real
_atom_type_scat_dispersion_imag
_atom_type_scat_Cromer_Mann_a1
_atom_type_scat_Cromer_Mann_a2
_atom_type_scat_Cromer_Mann_a3
_atom_type_scat_Cromer_Mann_a4
_atom_type_scat_Cromer_Mann_b1
_atom_type_scat_Cromer_Mann_b2
_atom_type_scat_Cromer_Mann_b3
_atom_type_scat_Cromer_Mann_b4
_atom_type_scat_Cromer_Mann_c
_atom_type_scat_source
_atom_type_scat_dispersion_source
H 0.00000 0.00000 0.49300 0.32291 0.14019 0.04081 10.51090 26.12570 3.14236 57.79970 0.0030380000826 'International Tables Volume C Table 6.1.1.4 (pp. 500-502)' 'Henke, Gullikson and Davis, At. Data and Nucl. Data Tables, 1993, 54, 2'
C 0.01920 0.00962 2.31000 1.02000 1.58860 0.86500 20.84390 10.20750 0.56870 51.65120 0.215599998832 'International Tables Volume C Table 6.1.1.4 (pp. 500-502)' 'Henke, Gullikson and Davis, At. Data and Nucl. Data Tables, 1993, 54, 2'
O 0.05239 0.03377 3.04850 2.28680 1.54630 0.86700 13.27710 5.70110 0.32390 32.90890 0.250800013542 'International Tables Volume C Table 6.1.1.4 (pp. 500-502)' 'Henke, Gullikson and Davis, At. Data and Nucl. Data Tables, 1993, 54, 2'

loop_
_geom_angle_atom_site_label_1
_geom_angle_atom_site_label_2
_geom_angle_atom_site_label_3
_geom_angle
C39 O38 C8 117.29(10)
C10 C1 C2 120.46(11)
C11 C1 C2 121.53(10)
C11 C1 C10 117.63(10)
C3 C2 C1 119.62(11)
C29 C2 C1 119.78(10)
C29 C2 C3 120.45(10)
C4 C3 C2 121.00(11)
C17 C3 C2 118.38(10)
C17 C3 C4 120.47(10)
C5 C4 C3 119.97(10)
C23 C4 C3 119.56(10)
C23 C4 C5 120.38(10)
C6 C5 C4 124.85(11)
C10 C5 C4 118.82(10)
C10 C5 C6 116.27(10)
C7 C6 C5 121.31(11)
C35 C6 C5 125.89(11)
C35 C6 C7 112.39(11)
C8 C7 C6 121.21(11)
C7 C8 O38 114.44(11)
C9 C8 O38 125.93(11)
C9 C8 C7 119.62(11)
C10 C9 C8 120.63(11)
C5 C10 C1 119.85(11)
C9 C10 C1 119.44(11)
C9 C10 C5 120.70(11)
C12 C11 C1 123.46(11)
C16 C11 C1 117.80(11)
C16 C11 C12 118.70(11)
C13 C12 C11 120.23(12)
C14 C13 C12 120.32(13)
C15 C14 C13 120.17(12)
C16 C15 C14 119.61(12)
C15 C16 C11 120.96(12)
C18 C17 C3 120.12(11)
C22 C17 C3 121.06(11)
C22 C17 C18 118.77(11)
C19 C18 C17 120.62(12)
C20 C19 C18 120.04(13)
C21 C20 C19 119.86(12)
C22 C21 C20 120.13(13)
C21 C22 C17 120.57(12)
C24 C23 C4 121.64(11)
C28 C23 C4 119.82(11)
C28 C23 C24 118.54(11)
C25 C24 C23 120.47(12)
C26 C25 C24 120.35(12)
C27 C26 C25 119.79(12)
C28 C27 C26 119.86(12)
C27 C28 C23 120.94(12)
C30 C29 C2 121.04(11)
C34 C29 C2 120.68(11)
C34 C29 C30 118.27(11)
C31 C30 C29 121.27(12)
C32 C31 C30 119.76(12)
C33 C32 C31 119.76(12)
C34 C33 C32 120.37(12)
C33 C34 C29 120.53(12)
O37 C35 O36 124.68(11)
C6 C35 O36 115.34(11)
C6 C35 O37 119.64(11)

loop_
_geom_bond_atom_site_label_1
_geom_bond_atom_site_label_2
_geom_bond_distance
O36 C35 1.2870(15)
O37 C35 1.2483(15)
O38 C8 1.3605(15)
O38 C39 1.4254(15)
C1 C2 1.3852(17)
C1 C10 1.4302(17)
C1 C11 1.5023(16)
C2 C3 1.4295(16)
C2 C29 1.5001(16)
C3 C4 1.3913(17)
C3 C17 1.4974(16)
C4 C5 1.4329(17)
C4 C23 1.4979(16)
C5 C6 1.4422(17)
C5 C10 1.4278(16)
C6 C7 1.3692(18)
C6 C35 1.4957(16)
C7 C8 1.4115(17)
C8 C9 1.3649(17)
C9 C10 1.4267(17)
C11 C12 1.3880(18)
C11 C16 1.3936(18)
C12 C13 1.3941(18)
C13 C14 1.377(2)
C14 C15 1.381(2)
C15 C16 1.3892(18)
C17 C18 1.3980(18)
C17 C22 1.3934(18)
C18 C19 1.3858(19)
C19 C20 1.391(2)
C20 C21 1.384(2)
C21 C22 1.3906(18)
C23 C24 1.3955(18)
C23 C28 1.3900(18)
C24 C25 1.3902(18)
C25 C26 1.384(2)
C26 C27 1.383(2)
C27 C28 1.3940(18)
C29 C30 1.3923(18)
C29 C34 1.3923(17)
C30 C31 1.3857(18)
C31 C32 1.388(2)
C32 C33 1.379(2)
C33 C34 1.3933(18)

loop_
_restr_distance_atom_site_label_1
_restr_distance_atom_site_label_2
_restr_distance_site_symmetry_2
_restr_distance_target
_restr_distance_target_weight_param
_restr_distance_diff
O36 H36 1 0.8500 0.0100 -0.0269
